data_7235889
loop_
_publ_author_name
'Yang, Gaoshan'
'Wen, Huiliang'
'Liu, Chongbo'
'Robbins, Julianne'
'Wen, Yunhan'
'Zhang, Z. John'

_publ_section_title
;
 Self-assembly, crystal structures and properties of
 metal--3,4,5-tris(carboxymethoxy)benzoic acid frameworks based on
 polynuclear metal-hydroxyl clusters (M = Zn, Co)
;
_journal_issue 37
_journal_name_full 'RSC Advances'
_journal_page_first 29362
_journal_paper_doi 10.1039/C5RA02700D
_journal_volume 5
_journal_year 2015
_chemical_formula_sum 'C13 H22 Co3 O19'
_chemical_formula_weight 659.10
_space_group_IT_number 2
_space_group_name_Hall '-P 1'
_space_group_name_H-M_alt 'P -1'
_symmetry_cell_setting triclinic
_symmetry_space_group_name_H-M 'P -1'
_atom_sites_solution_hydrogens geom
_atom_sites_solution_primary direct
_atom_sites_solution_secondary difmap
_audit_creation_method SHELXL-97
_audit_update_record
;
2014-04-24 deposited with the CCDC.
2015-03-23 downloaded from the CCDC.
;
_cell_angle_alpha 111.67
_cell_angle_beta 106.20
_cell_angle_gamma 94.38
_cell_formula_units_Z 2
_cell_length_a 7.9468(3)
_cell_length_b 12.5413(5)
_cell_length_c 12.5620(5)
_cell_measurement_reflns_used 6966
_cell_measurement_temperature 296(2)
_cell_measurement_theta_max 28.31
_cell_measurement_theta_min 2.72
_cell_volume 1094.48(7)
_computing_cell_refinement 'Bruker SAINT'
_computing_data_collection 'Bruker APEX2'
_computing_data_reduction 'Bruker SAINT'
_computing_molecular_graphics 'Bruker SHELXTL'
_computing_publication_material 'Bruker SHELXTL'
_computing_structure_refinement 'SHELXL-97 (Sheldrick, 2008)'
_computing_structure_solution 'SHELXS-97 (Sheldrick, 2008)'
_diffrn_ambient_temperature 296(2)
_diffrn_measured_fraction_theta_full 0.992
_diffrn_measured_fraction_theta_max 0.992
_diffrn_measurement_device_type 'Bruker APEX-II CCD'
_diffrn_measurement_method '\f and \w scans'
_diffrn_radiation_monochromator graphite
_diffrn_radiation_source 'fine-focus sealed tube'
_diffrn_radiation_type MoK\a
_diffrn_radiation_wavelength 0.71073
_diffrn_reflns_av_R_equivalents 0.0107
_diffrn_reflns_av_sigmaI/netI 0.0148
_diffrn_reflns_limit_h_max 9
_diffrn_reflns_limit_h_min -9
_diffrn_reflns_limit_k_max 15
_diffrn_reflns_limit_k_min -15
_diffrn_reflns_limit_l_max 15
_diffrn_reflns_limit_l_min -14
_diffrn_reflns_number 8426
_diffrn_reflns_theta_full 25.49
_diffrn_reflns_theta_max 25.49
_diffrn_reflns_theta_min 2.94
_exptl_absorpt_coefficient_mu 2.341
_exptl_absorpt_correction_T_max 0.6780
_exptl_absorpt_correction_T_min 0.5706
_exptl_absorpt_correction_type multi-scan
_exptl_absorpt_process_details sadabs
_exptl_crystal_colour purple
_exptl_crystal_density_diffrn 2.000
_exptl_crystal_density_method 'not measured'
_exptl_crystal_description block
_exptl_crystal_F_000 666
_exptl_crystal_size_max 0.27
_exptl_crystal_size_mid 0.21
_exptl_crystal_size_min 0.18
_refine_diff_density_max 1.447
_refine_diff_density_min -1.045
_refine_diff_density_rms 0.075
_refine_ls_extinction_method none
_refine_ls_goodness_of_fit_ref 1.066
_refine_ls_hydrogen_treatment mixed
_refine_ls_matrix_type full
_refine_ls_number_parameters 318
_refine_ls_number_reflns 4045
_refine_ls_number_restraints 1
_refine_ls_restrained_S_all 1.066
_refine_ls_R_factor_all 0.0303
_refine_ls_R_factor_gt 0.0277
_refine_ls_shift/su_max 0.001
_refine_ls_shift/su_mean 0.000
_refine_ls_structure_factor_coef Fsqd
_refine_ls_weighting_details 'calc w=1/[\s^2^(Fo^2^)+(0.0379P)^2^+1.6898P] where P=(Fo^2^+2Fc^2^)/3'
_refine_ls_weighting_scheme calc
_refine_ls_wR_factor_gt 0.0737
_refine_ls_wR_factor_ref 0.0755
_reflns_number_gt 3749
_reflns_number_total 4045
_reflns_threshold_expression >2sigma(I)
_cod_data_source_file c5ra02700d2.cif
_cod_data_source_block 4
_cod_depositor_comments
;
The following automatic conversions were performed:

data item '_symmetry_cell_setting' value 'Triclinic' was changed to
'triclinic' in accordance with the
/home/saulius/struct/COD-crude-data/automatic-downloads/DataCite-retrospective/RSC/depositions/lib/dictionaries/cif_core.dic
dictionary named 'cif_core.dic' version 2.4.2 last updated on
2011-04-26.

Automatic conversion script
Id: cif_fix_values 6909 2019-04-08 15:41:33Z antanas 
;
_cod_original_cell_volume 1094.51(7)
_cod_original_sg_symbol_H-M P-1
_cod_database_code 7235889

loop_
_symmetry_equiv_pos_as_xyz
'x, y, z'
'-x, -y, -z'

loop_
_atom_site_label
_atom_site_type_symbol
_atom_site_fract_x
_atom_site_fract_y
_atom_site_fract_z
_atom_site_U_iso_or_equiv
_atom_site_adp_type
_atom_site_occupancy
_atom_site_symmetry_multiplicity
_atom_site_calc_flag
_atom_site_refinement_flags
C1 C 0.7283(3) 0.5821(2) 0.8407(2) 0.0176(5) Uani 1 1 d .
C2 C 0.7489(3) 0.5129(2) 0.9179(2) 0.0170(5) Uani 1 1 d .
C3 C 0.7563(4) 0.3952(2) 0.8664(2) 0.0203(5) Uani 1 1 d .
H3 H 0.7492 0.3599 0.7854 0.024 Uiso 1 1 calc R
C4 C 0.7744(4) 0.3310(2) 0.9365(2) 0.0195(5) Uani 1 1 d .
C5 C 0.7861(3) 0.3848(2) 1.0581(2) 0.0174(5) Uani 1 1 d .
C6 C 0.7760(4) 0.5024(2) 1.1080(2) 0.0198(5) Uani 1 1 d .
C7 C 0.7592(4) 0.5675(2) 1.0386(2) 0.0205(5) Uani 1 1 d .
H7 H 0.7548 0.6465 1.0722 0.025 Uiso 1 1 calc R
C8 C 0.7305(5) 0.1485(2) 0.7683(2) 0.0344(7) Uani 1 1 d .
H8A H 0.8212 0.1693 0.7374 0.041 Uiso 1 1 calc R
H8B H 0.6186 0.1644 0.7275 0.041 Uiso 1 1 calc R
C9 C 0.7085(4) 0.0192(2) 0.7453(2) 0.0243(6) Uani 1 1 d .
C10 C 0.6428(4) 0.2685(3) 1.1287(3) 0.0392(8) Uani 1 1 d .
H10A H 0.5864 0.2019 1.0515 0.047 Uiso 1 1 calc R
H10B H 0.5638 0.3241 1.1366 0.047 Uiso 1 1 calc R
C11 C 0.6687(4) 0.2279(2) 1.2305(2) 0.0228(6) Uani 1 1 d .
C12 C 0.7230(4) 0.6506(2) 1.2741(2) 0.0252(6) Uani 1 1 d .
H12A H 0.6148 0.6501 1.2142 0.030 Uiso 1 1 calc R
H12B H 0.8127 0.7173 1.2919 0.030 Uiso 1 1 calc R
C13 C 0.6852(4) 0.6603(2) 1.3894(2) 0.0205(5) Uani 1 1 d .
Co1 Co 0.52977(5) 0.77129(3) 0.58161(3) 0.01968(10) Uani 1 1 d .
Co2 Co 0.75262(5) 0.83135(3) 0.84987(3) 0.01827(10) Uani 1 1 d .
Co3 Co 0.69604(4) 0.56406(3) 0.58493(3) 0.01653(10) Uani 1 1 d .
O1 O 0.7459(3) 0.69086(16) 0.89503(17) 0.0259(4) Uani 1 1 d .
O2 O 0.6924(3) 0.52526(16) 0.72917(16) 0.0296(5) Uani 1 1 d .
O3 O 0.7822(3) 0.21481(16) 0.89583(17) 0.0323(5) Uani 1 1 d .
O4 O 0.6183(3) -0.05086(16) 0.63878(17) 0.0324(5) Uani 1 1 d .
O5 O 0.7818(3) -0.00692(16) 0.83156(17) 0.0272(4) Uani 1 1 d .
O6 O 0.8092(2) 0.32221(15) 1.13026(16) 0.0199(4) Uani 1 1 d .
O7 O 0.8198(3) 0.2341(2) 1.2961(2) 0.0434(6) Uani 1 1 d .
O8 O 0.5250(2) 0.19084(16) 1.24290(16) 0.0228(4) Uani 1 1 d .
O9 O 0.7853(3) 0.54505(17) 1.22733(17) 0.0334(5) Uani 1 1 d .
O10 O 0.7324(3) 0.58898(16) 1.43295(16) 0.0246(4) Uani 1 1 d .
O11 O 0.6087(3) 0.74335(17) 1.43020(17) 0.0287(4) Uani 1 1 d .
O12 O 0.7689(2) 0.74420(14) 0.68214(15) 0.0190(4) Uani 1 1 d .
H12 H 0.8656 0.7694 0.6799 0.028 Uiso 1 1 d R
O13 O 0.5651(2) 0.39901(15) 0.45512(15) 0.0199(4) Uani 1 1 d .
H13 H 0.5962 0.3998 0.3988 0.030 Uiso 1 1 d R
O14 O 0.7343(3) 0.93174(19) 1.02064(19) 0.0415(6) Uani 1 1 d .
H1W H 0.7857 0.9996 1.0443 0.062 Uiso 1 1 d R
H2W H 0.7448 0.9117 1.0779 0.062 Uiso 1 1 d R
O15 O 1.0350(3) 0.86989(16) 0.92916(17) 0.0257(4) Uani 1 1 d .
H3W H 1.0630 0.8947 1.0046 0.039 Uiso 1 1 d R
H4W H 1.0743 0.8106 0.9027 0.039 Uiso 1 1 d R
O16 O 0.9536(3) 0.5256(3) 0.6056(2) 0.0542(7) Uani 1 1 d D
H5W H 0.9408 0.4626 0.5957 0.081 Uiso 1 1 d R
H6W H 1.0232 0.5512 0.6762 0.081 Uiso 1 1 d RD
O17 O 0.2580(3) 0.7835(3) 0.5011(2) 0.0529(7) Uani 1 1 d .
H7W H 0.1982 0.7763 0.5426 0.079 Uiso 1 1 d R
H8W H 0.2441 0.8407 0.4838 0.079 Uiso 1 1 d R
O18 O 0.8002(6) 0.9786(3) 0.4599(4) 0.0868(11) Uani 1 1 d .
H9W H 0.6894 0.9595 0.4344 0.09(2) Uiso 1 1 d R
H10W H 0.8435 0.9693 0.5234 0.45(11) Uiso 1 1 d R
O19 O 0.3054(19) 0.0680(8) 0.7800(7) 0.338(8) Uani 1 1 d .
H12W H 0.2494 0.0216 0.7089 0.507 Uiso 1 1 d R
H11W H 0.3964 0.0605 0.8011 0.507 Uiso 1 1 d R

loop_
_atom_site_aniso_label
_atom_site_aniso_U_11
_atom_site_aniso_U_22
_atom_site_aniso_U_33
_atom_site_aniso_U_23
_atom_site_aniso_U_13
_atom_site_aniso_U_12
C1 0.0206(12) 0.0173(12) 0.0174(12) 0.0094(10) 0.0070(10) 0.0045(10)
C2 0.0218(13) 0.0155(12) 0.0152(11) 0.0082(10) 0.0058(10) 0.0031(9)
C3 0.0315(14) 0.0162(12) 0.0132(11) 0.0054(10) 0.0079(10) 0.0052(10)
C4 0.0274(13) 0.0128(12) 0.0185(12) 0.0066(10) 0.0076(10) 0.0044(10)
C5 0.0208(12) 0.0183(12) 0.0173(12) 0.0110(10) 0.0072(10) 0.0053(10)
C6 0.0283(14) 0.0210(13) 0.0150(12) 0.0090(10) 0.0110(10) 0.0090(10)
C7 0.0313(14) 0.0146(12) 0.0180(12) 0.0070(10) 0.0104(11) 0.0083(10)
C8 0.067(2) 0.0153(13) 0.0168(13) 0.0053(11) 0.0098(13) 0.0082(13)
C9 0.0386(16) 0.0172(13) 0.0210(13) 0.0089(11) 0.0133(12) 0.0088(11)
C10 0.0257(15) 0.063(2) 0.0478(19) 0.0439(18) 0.0121(14) 0.0059(15)
C11 0.0317(15) 0.0198(13) 0.0227(13) 0.0112(11) 0.0135(11) 0.0073(11)
C12 0.0420(17) 0.0208(13) 0.0208(13) 0.0104(11) 0.0176(12) 0.0138(12)
C13 0.0283(14) 0.0154(12) 0.0156(12) 0.0044(10) 0.0073(10) 0.0023(10)
Co1 0.0292(2) 0.01374(17) 0.01627(18) 0.00541(13) 0.00851(14) 0.00534(14)
Co2 0.0270(2) 0.01291(17) 0.01447(17) 0.00558(13) 0.00638(14) 0.00343(14)
Co3 0.02340(19) 0.01340(17) 0.01192(16) 0.00488(13) 0.00514(13) 0.00311(13)
O1 0.0443(12) 0.0162(9) 0.0216(9) 0.0111(8) 0.0127(8) 0.0075(8)
O2 0.0541(13) 0.0205(9) 0.0148(9) 0.0096(8) 0.0098(9) 0.0048(9)
O3 0.0666(15) 0.0127(9) 0.0153(9) 0.0058(7) 0.0088(9) 0.0121(9)
O4 0.0589(14) 0.0150(9) 0.0181(9) 0.0055(8) 0.0077(9) 0.0054(9)
O5 0.0391(11) 0.0163(9) 0.0226(9) 0.0091(8) 0.0038(8) 0.0045(8)
O6 0.0258(9) 0.0212(9) 0.0209(9) 0.0150(7) 0.0103(7) 0.0079(7)
O7 0.0273(12) 0.0723(17) 0.0462(14) 0.0440(13) 0.0094(10) 0.0056(11)
O8 0.0258(10) 0.0252(10) 0.0204(9) 0.0113(8) 0.0097(8) 0.0031(8)
O9 0.0686(15) 0.0287(11) 0.0172(9) 0.0142(8) 0.0235(10) 0.0296(10)
O10 0.0384(11) 0.0239(9) 0.0193(9) 0.0122(8) 0.0148(8) 0.0120(8)
O11 0.0501(13) 0.0240(10) 0.0210(9) 0.0110(8) 0.0200(9) 0.0171(9)
O12 0.0247(9) 0.0146(8) 0.0163(8) 0.0040(7) 0.0087(7) 0.0014(7)
O13 0.0265(10) 0.0152(8) 0.0170(8) 0.0041(7) 0.0093(7) 0.0029(7)
O14 0.0668(16) 0.0266(11) 0.0278(11) 0.0049(9) 0.0219(11) -0.0007(11)
O15 0.0294(10) 0.0198(9) 0.0226(9) 0.0063(8) 0.0034(8) 0.0069(8)
O16 0.0410(14) 0.101(2) 0.0307(12) 0.0305(14) 0.0142(10) 0.0402(14)
O17 0.0449(14) 0.0780(19) 0.0535(15) 0.0439(15) 0.0152(12) 0.0271(13)
O18 0.095(3) 0.088(3) 0.119(3) 0.069(2) 0.054(2) 0.036(2)
O19 0.76(2) 0.190(8) 0.153(6) 0.082(6) 0.265(11) 0.070(11)

loop_
_atom_type_symbol
_atom_type_description
_atom_type_scat_dispersion_real
_atom_type_scat_dispersion_imag
_atom_type_scat_source
C C 0.0033 0.0016 'International Tables Vol C Tables 4.2.6.8 and 6.1.1.4'
H H 0.0000 0.0000 'International Tables Vol C Tables 4.2.6.8 and 6.1.1.4'
O O 0.0106 0.0060 'International Tables Vol C Tables 4.2.6.8 and 6.1.1.4'
Co Co 0.3494 0.9721 'International Tables Vol C Tables 4.2.6.8 and 6.1.1.4'

loop_
_geom_angle_atom_site_label_1
_geom_angle_atom_site_label_2
_geom_angle_atom_site_label_3
_geom_angle
_geom_angle_site_symmetry_1
_geom_angle_site_symmetry_3
O2 C1 O1 126.7(2) . .
O2 C1 C2 116.7(2) . .
O1 C1 C2 116.5(2) . .
C3 C2 C7 121.3(2) . .
C3 C2 C1 119.1(2) . .
C7 C2 C1 119.6(2) . .
C4 C3 C2 119.4(2) . .
C4 C3 H3 120.3 . .
C2 C3 H3 120.3 . .
O3 C4 C3 124.8(2) . .
O3 C4 C5 115.2(2) . .
C3 C4 C5 120.0(2) . .
O6 C5 C6 119.5(2) . .
O6 C5 C4 120.6(2) . .
C6 C5 C4 119.9(2) . .
O9 C6 C7 124.8(2) . .
O9 C6 C5 114.7(2) . .
C7 C6 C5 120.4(2) . .
C6 C7 C2 118.9(2) . .
C6 C7 H7 120.5 . .
C2 C7 H7 120.5 . .
O3 C8 C9 107.8(2) . .
O3 C8 H8A 110.1 . .
C9 C8 H8A 110.1 . .
O3 C8 H8B 110.1 . .
C9 C8 H8B 110.1 . .
H8A C8 H8B 108.5 . .
O5 C9 O4 126.6(2) . .
O5 C9 C8 118.1(2) . .
O4 C9 C8 115.3(2) . .
O6 C10 C11 111.5(2) . .
O6 C10 H10A 109.3 . .
C11 C10 H10A 109.3 . .
O6 C10 H10B 109.3 . .
C11 C10 H10B 109.3 . .
H10A C10 H10B 108.0 . .
O7 C11 O8 124.3(2) . .
O7 C11 C10 120.7(3) . .
O8 C11 C10 114.9(2) . .
O9 C12 C13 109.2(2) . .
O9 C12 H12A 109.8 . .
C13 C12 H12A 109.8 . .
O9 C12 H12B 109.8 . .
C13 C12 H12B 109.8 . .
H12A C12 H12B 108.3 . .
O10 C13 O11 127.4(2) . .
O10 C13 C12 118.2(2) . .
O11 C13 C12 114.3(2) . .
O13 Co1 O4 172.79(7) 2_666 1_565
O13 Co1 O11 98.69(7) 2_666 1_554
O4 Co1 O11 88.51(8) 1_565 1_554
O13 Co1 O12 83.99(7) 2_666 .
O4 Co1 O12 95.26(8) 1_565 .
O11 Co1 O12 94.09(7) 1_554 .
O13 Co1 O17 87.89(10) 2_666 .
O4 Co1 O17 91.55(10) 1_565 .
O11 Co1 O17 96.93(9) 1_554 .
O12 Co1 O17 167.18(9) . .
O13 Co1 O8 84.01(7) 2_666 2_667
O4 Co1 O8 88.79(7) 1_565 2_667
O11 Co1 O8 173.98(8) 1_554 2_667
O12 Co1 O8 80.80(7) . 2_667
O17 Co1 O8 88.52(9) . 2_667
O12 Co2 O1 96.33(7) . .
O12 Co2 O14 176.04(8) . .
O1 Co2 O14 87.61(8) . .
O12 Co2 O15 91.23(7) . .
O1 Co2 O15 88.63(8) . .
O14 Co2 O15 89.24(9) . .
O12 Co2 O5 90.98(7) . 1_565
O1 Co2 O5 171.21(8) . 1_565
O14 Co2 O5 85.13(8) . 1_565
O15 Co2 O5 86.32(8) . 1_565
O12 Co2 O8 85.34(7) . 2_667
O1 Co2 O8 99.51(8) . 2_667
O14 Co2 O8 93.65(9) . 2_667
O15 Co2 O8 171.46(7) . 2_667
O5 Co2 O8 85.92(7) 1_565 2_667
O2 Co3 O13 94.83(7) . .
O2 Co3 O12 96.11(7) . .
O13 Co3 O12 162.82(7) . .
O2 Co3 O16 89.25(9) . .
O13 Co3 O16 94.68(10) . .
O12 Co3 O16 98.66(10) . .
O2 Co3 O13 96.70(8) . 2_666
O13 Co3 O13 83.00(7) . 2_666
O12 Co3 O13 82.60(7) . 2_666
O16 Co3 O13 173.76(8) . 2_666
O2 Co3 O10 170.99(8) . 1_554
O13 Co3 O10 82.93(7) . 1_554
O12 Co3 O10 88.19(7) . 1_554
O16 Co3 O10 82.25(9) . 1_554
O13 Co3 O10 91.70(7) 2_666 1_554
C1 O1 Co2 136.25(17) . .
C1 O2 Co3 135.83(17) . .
C4 O3 C8 118.0(2) . .
C9 O4 Co1 125.66(17) . 1_545
C9 O5 Co2 130.78(18) . 1_545
C5 O6 C10 112.4(2) . .
C11 O8 Co2 134.73(17) . 2_667
C11 O8 Co1 126.88(17) . 2_667
Co2 O8 Co1 90.29(7) 2_667 2_667
C6 O9 C12 117.8(2) . .
C13 O10 Co3 131.18(17) . 1_556
C13 O11 Co1 122.25(17) . 1_556
Co2 O12 Co3 124.66(9) . .
Co2 O12 Co1 97.62(7) . .
Co3 O12 Co1 92.50(7) . .
Co2 O12 H12 109.7 . .
Co3 O12 H12 110.7 . .
Co1 O12 H12 121.0 . .
Co1 O13 Co3 147.43(9) 2_666 .
Co1 O13 Co3 92.58(7) 2_666 2_666
Co3 O13 Co3 97.00(7) . 2_666
Co1 O13 H13 108.0 2_666 .
Co3 O13 H13 99.9 . .
Co3 O13 H13 103.8 2_666 .
Co2 O14 H1W 109.5 . .
Co2 O14 H2W 126.9 . .
H1W O14 H2W 111.6 . .
Co2 O15 H3W 109.6 . .
Co2 O15 H4W 109.5 . .
H3W O15 H4W 110.1 . .
Co3 O16 H5W 104.4 . .
Co3 O16 H6W 115.7 . .
H5W O16 H6W 96.1 . .
Co1 O17 H7W 109.6 . .
Co1 O17 H8W 116.8 . .
H7W O17 H8W 112.3 . .
H9W O18 H10W 111.1 . .
H12W O19 H11W 113.2 . .

loop_
_geom_bond_atom_site_label_1
_geom_bond_atom_site_label_2
_geom_bond_distance
_geom_bond_site_symmetry_2
C1 O2 1.249(3) .
C1 O1 1.255(3) .
C1 C2 1.510(3) .
C2 C3 1.388(3) .
C2 C7 1.389(3) .
C3 C4 1.384(4) .
C3 H3 0.9300 .
C4 O3 1.368(3) .
C4 C5 1.395(3) .
C5 O6 1.388(3) .
C5 C6 1.393(4) .
C6 O9 1.371(3) .
C6 C7 1.387(4) .
C7 H7 0.9300 .
C8 O3 1.422(3) .
C8 C9 1.525(4) .
C8 H8A 0.9700 .
C8 H8B 0.9700 .
C9 O5 1.249(3) .
C9 O4 1.255(3) .
C10 O6 1.429(3) .
C10 C11 1.512(4) .
C10 H10A 0.9700 .
C10 H10B 0.9700 .
C11 O7 1.230(4) .
C11 O8 1.272(3) .
C12 O9 1.425(3) .
C12 C13 1.523(3) .
C12 H12A 0.9700 .
C12 H12B 0.9700 .
C13 O10 1.241(3) .
C13 O11 1.262(3) .
Co1 O13 2.0432(17) 2_666
Co1 O4 2.0691(19) 1_565
Co1 O11 2.0833(19) 1_554
Co1 O12 2.0972(18) .
Co1 O17 2.158(2) .
Co1 O8 2.2513(18) 2_667
Co2 O12 2.0308(17) .
Co2 O1 2.0419(18) .
Co2 O14 2.102(2) .
Co2 O15 2.1197(19) .
Co2 O5 2.1268(19) 1_565
Co2 O8 2.1294(19) 2_667
Co3 O2 2.0491(18) .
Co3 O13 2.0636(17) .
Co3 O12 2.0734(17) .
Co3 O16 2.107(2) .
Co3 O13 2.1237(18) 2_666
Co3 O10 2.1356(18) 1_554
O4 Co1 2.0691(19) 1_545
O5 Co2 2.1267(18) 1_545
O8 Co2 2.1294(19) 2_667
O8 Co1 2.2513(18) 2_667
O10 Co3 2.1356(18) 1_556
O11 Co1 2.0833(19) 1_556
O12 H12 0.8202 .
O13 Co1 2.0432(17) 2_666
O13 Co3 2.1237(18) 2_666
O13 H13 0.8153 .
O14 H1W 0.8200 .
O14 H2W 0.8302 .
O15 H3W 0.8360 .
O15 H4W 0.8200 .
O16 H5W 0.7470 .
O16 H6W 0.8278 .
O17 H7W 0.8200 .
O17 H8W 0.8293 .
O18 H9W 0.8301 .
O18 H10W 0.8304 .
O19 H12W 0.8301 .
O19 H11W 0.7232 .

loop_
_geom_hbond_atom_site_label_D
_geom_hbond_atom_site_label_H
_geom_hbond_atom_site_label_A
_geom_hbond_distance_DH
_geom_hbond_distance_HA
_geom_hbond_distance_DA
_geom_hbond_angle_DHA
_geom_hbond_site_symmetry_A
O19 H12W O18 0.83 2.04 2.709(9) 136.7 2_666
O18 H10W O4 0.83 2.65 3.102(4) 115.8 1_565
O17 H8W O18 0.83 2.20 2.935(4) 147.9 2_676
O17 H7W O7 0.82 2.12 2.863(3) 150.4 2_667
O16 H6W O9 0.83 2.36 2.953(3) 129.0 2_767
O16 H6W O6 0.83 2.29 3.081(3) 161.2 2_767
O15 H4W O6 0.82 1.93 2.746(2) 169.9 2_767
O15 H3W O3 0.84 2.37 2.872(3) 118.9 2_767
O15 H3W O5 0.84 1.98 2.733(3) 149.6 2_767
O14 H2W O19 0.83 1.87 2.609(6) 147.9 2_667
O14 H1W O15 0.82 1.95 2.729(3) 158.9 2_777
O13 H13 O10 0.82 2.36 2.781(3) 112.7 1_554
O12 H12 O7 0.82 2.44 3.184(3) 151.7 2_767

loop_
_geom_torsion_atom_site_label_1
_geom_torsion_atom_site_label_2
_geom_torsion_atom_site_label_3
_geom_torsion_atom_site_label_4
_geom_torsion
_geom_torsion_site_symmetry_1
_geom_torsion_site_symmetry_4
O2 C1 C2 C3 10.4(4) . .
O1 C1 C2 C3 -170.9(2) . .
O2 C1 C2 C7 -169.3(2) . .
O1 C1 C2 C7 9.4(4) . .
C7 C2 C3 C4 0.0(4) . .
C1 C2 C3 C4 -179.7(2) . .
C2 C3 C4 O3 179.6(3) . .
C2 C3 C4 C5 -0.4(4) . .
O3 C4 C5 O6 1.8(4) . .
C3 C4 C5 O6 -178.2(2) . .
O3 C4 C5 C6 -178.7(2) . .
C3 C4 C5 C6 1.3(4) . .
O6 C5 C6 O9 -1.8(4) . .
C4 C5 C6 O9 178.7(2) . .
O6 C5 C6 C7 177.8(2) . .
C4 C5 C6 C7 -1.7(4) . .
O9 C6 C7 C2 -179.2(3) . .
C5 C6 C7 C2 1.3(4) . .
C3 C2 C7 C6 -0.4(4) . .
C1 C2 C7 C6 179.3(2) . .
O3 C8 C9 O5 -19.3(4) . .
O3 C8 C9 O4 161.5(3) . .
O6 C10 C11 O7 -5.9(4) . .
O6 C10 C11 O8 172.7(2) . .
O9 C12 C13 O10 8.8(4) . .
O9 C12 C13 O11 -171.8(2) . .
O2 C1 O1 Co2 -6.8(4) . .
C2 C1 O1 Co2 174.63(18) . .
O12 Co2 O1 C1 -10.5(3) . .
O14 Co2 O1 C1 169.1(3) . .
O15 Co2 O1 C1 -101.6(3) . .
O5 Co2 O1 C1 -156.5(5) 1_565 .
O8 Co2 O1 C1 75.8(3) 2_667 .
O1 C1 O2 Co3 16.0(5) . .
C2 C1 O2 Co3 -165.41(19) . .
O13 Co3 O2 C1 -170.3(3) . .
O12 Co3 O2 C1 -3.6(3) . .
O16 Co3 O2 C1 95.1(3) . .
O13 Co3 O2 C1 -86.8(3) 2_666 .
O10 Co3 O2 C1 114.5(5) 1_554 .
C3 C4 O3 C8 -14.2(4) . .
C5 C4 O3 C8 165.8(3) . .
C9 C8 O3 C4 -166.9(3) . .
O5 C9 O4 Co1 10.6(4) . 1_545
C8 C9 O4 Co1 -170.3(2) . 1_545
O4 C9 O5 Co2 -12.4(5) . 1_545
C8 C9 O5 Co2 168.5(2) . 1_545
C6 C5 O6 C10 89.4(3) . .
C4 C5 O6 C10 -91.0(3) . .
C11 C10 O6 C5 -165.3(2) . .
O7 C11 O8 Co2 179.8(2) . 2_667
C10 C11 O8 Co2 1.3(4) . 2_667
O7 C11 O8 Co1 41.0(4) . 2_667
C10 C11 O8 Co1 -137.5(2) . 2_667
C7 C6 O9 C12 19.1(4) . .
C5 C6 O9 C12 -161.4(2) . .
C13 C12 O9 C6 160.9(2) . .
O11 C13 O10 Co3 4.2(4) . 1_556
C12 C13 O10 Co3 -176.47(18) . 1_556
O10 C13 O11 Co1 -3.9(4) . 1_556
C12 C13 O11 Co1 176.79(18) . 1_556
O1 Co2 O12 Co3 20.15(12) . .
O14 Co2 O12 Co3 -154.3(12) . .
O15 Co2 O12 Co3 108.91(11) . .
O5 Co2 O12 Co3 -164.75(11) 1_565 .
O8 Co2 O12 Co3 -78.93(11) 2_667 .
O1 Co2 O12 Co1 118.54(8) . .
O14 Co2 O12 Co1 -55.9(13) . .
O15 Co2 O12 Co1 -152.70(7) . .
O5 Co2 O12 Co1 -66.36(8) 1_565 .
O8 Co2 O12 Co1 19.46(7) 2_667 .
O2 Co3 O12 Co2 -16.17(12) . .
O13 Co3 O12 Co2 113.1(2) . .
O16 Co3 O12 Co2 -106.34(12) . .
O13 Co3 O12 Co2 79.83(11) 2_666 .
O10 Co3 O12 Co2 171.78(11) 1_554 .
O2 Co3 O12 Co1 -117.21(8) . .
O13 Co3 O12 Co1 12.1(3) . .
O16 Co3 O12 Co1 152.62(8) . .
O13 Co3 O12 Co1 -21.21(7) 2_666 .
O10 Co3 O12 Co1 70.74(7) 1_554 .
O13 Co1 O12 Co2 -103.44(7) 2_666 .
O4 Co1 O12 Co2 69.36(8) 1_565 .
O11 Co1 O12 Co2 158.24(8) 1_554 .
O17 Co1 O12 Co2 -52.5(4) . .
O8 Co1 O12 Co2 -18.55(7) 2_667 .
O13 Co1 O12 Co3 22.02(7) 2_666 .
O4 Co1 O12 Co3 -165.18(7) 1_565 .
O11 Co1 O12 Co3 -76.31(7) 1_554 .
O17 Co1 O12 Co3 73.0(4) . .
O8 Co1 O12 Co3 106.90(7) 2_667 .
O2 Co3 O13 Co1 -9.87(19) . 2_666
O12 Co3 O13 Co1 -139.3(2) . 2_666
O16 Co3 O13 Co1 79.77(19) . 2_666
O13 Co3 O13 Co1 -106.05(19) 2_666 2_666
O10 Co3 O13 Co1 161.35(18) 1_554 2_666
O2 Co3 O13 Co3 96.18(8) . 2_666
O12 Co3 O13 Co3 -33.2(3) . 2_666
O16 Co3 O13 Co3 -174.18(9) . 2_666
O13 Co3 O13 Co3 0.0 2_666 2_666
O10 Co3 O13 Co3 -92.60(8) 1_554 2_666
